data_4304303
loop_
_publ_author_name
'Anja Burkhardt'
'Eike T. Spielberg'
'Helmar G\"orls'
'Winfried Plass'

_publ_section_title
;
Chiral Tetranuclear \m3-Alkoxo-Bridged Copper(II) Complex with 2 + 4
Cubane-Like Cu4O4 Core Framework and Ferromagnetic Ground State
;
_journal_name_full 'Inorganic Chemistry'
_journal_page_first 2485
_journal_page_last 2493
_journal_paper_doi 10.1021/ic701777t
_journal_volume 47
_journal_year 2008
_chemical_formula_sum 'C85.25 H93.75 Cu4 N6.25 O26.75'
_chemical_formula_weight 1888.08
_chemical_name_systematic
;
 ?
;
_space_group_IT_number 19
_symmetry_cell_setting orthorhombic
_symmetry_space_group_name_Hall 'P 2ac 2ab'
_symmetry_space_group_name_H-M 'P 21 21 21'
_atom_sites_solution_hydrogens geom
_atom_sites_solution_primary direct
_atom_sites_solution_secondary difmap
_audit_creation_method SHELXL-97
_cell_angle_alpha 90.00
_cell_angle_beta 90.00
_cell_angle_gamma 90.00
_cell_formula_units_Z 4
_cell_length_a 17.353(4)
_cell_length_b 18.353(4)
_cell_length_c 27.782(6)
_cell_measurement_temperature 183(2)
_cell_volume 8848(3)
_computing_cell_refinement DENZO
_computing_data_collection COLLECT
_computing_data_reduction DENZO
_computing_molecular_graphics SHELXTL/PC
_computing_publication_material SHELXL-97
_computing_structure_refinement 'SHELXL-97 (Sheldrick, 1997)'
_computing_structure_solution 'SHELXS-97 (Sheldrick, 1990)'
_diffrn_ambient_temperature 183(2)
_diffrn_measured_fraction_theta_full 0.997
_diffrn_measured_fraction_theta_max 0.997
_diffrn_measurement_device_type KappaCCD
_diffrn_measurement_method 'phi- + omega-scan'
_diffrn_radiation_monochromator graphite
_diffrn_radiation_source 'fine-focus sealed tube'
_diffrn_radiation_type MoK\a
_diffrn_radiation_wavelength 0.71073
_diffrn_reflns_av_R_equivalents 0.0711
_diffrn_reflns_av_sigmaI/netI 0.0927
_diffrn_reflns_limit_h_max 19
_diffrn_reflns_limit_h_min -22
_diffrn_reflns_limit_k_max 23
_diffrn_reflns_limit_k_min -21
_diffrn_reflns_limit_l_max 36
_diffrn_reflns_limit_l_min -31
_diffrn_reflns_number 61183
_diffrn_reflns_theta_full 27.49
_diffrn_reflns_theta_max 27.49
_diffrn_reflns_theta_min 2.34
_exptl_absorpt_coefficient_mu 1.029
_exptl_absorpt_correction_type none
_exptl_crystal_colour blue
_exptl_crystal_density_diffrn 1.417
_exptl_crystal_density_method 'not measured'
_exptl_crystal_description prism
_exptl_crystal_F_000 3916
_exptl_crystal_size_max 0.6
_exptl_crystal_size_mid 0.5
_exptl_crystal_size_min 0.5
_refine_diff_density_max 0.557
_refine_diff_density_min -0.477
_refine_diff_density_rms 0.090
_refine_ls_abs_structure_details 'Flack H D (1983), Acta Cryst. A39, 876-881'
_refine_ls_abs_structure_Flack -0.007(8)
_refine_ls_extinction_method none
_refine_ls_goodness_of_fit_ref 0.996
_refine_ls_hydrogen_treatment mixed
_refine_ls_matrix_type full
_refine_ls_number_parameters 1102
_refine_ls_number_reflns 20230
_refine_ls_number_restraints 0
_refine_ls_restrained_S_all 0.996
_refine_ls_R_factor_all 0.1069
_refine_ls_R_factor_gt 0.0509
_refine_ls_shift/su_max 0.004
_refine_ls_shift/su_mean 0.000
_refine_ls_structure_factor_coef Fsqd
_refine_ls_weighting_details 'calc w=1/[\s^2^(Fo^2^)+(0.0600P)^2^+0.0000P] where P=(Fo^2^+2Fc^2^)/3'
_refine_ls_weighting_scheme calc
_refine_ls_wR_factor_gt 0.1031
_refine_ls_wR_factor_ref 0.1198
_reflns_number_gt 12854
_reflns_number_total 20230
_reflns_threshold_expression >2sigma(I)
_cod_data_source_file ic701777t-file001.cif
_cod_data_source_block fo2751
_cod_depositor_comments
;
The following automatic conversions were performed:
'_exptl_absorpt_correction_type' value 'NONE' changed to 'none' according
to '/home/saulius/struct/CIF-dictionaries/cif_core.dic' dictionary named
'cif_core.dic' version 2.4.1 from 2010-06-29.

Automatic conversion script
Id: cif_fix_enum 1527 2010-12-29 10:47:43Z saulius 
;
_cod_database_code 4304303

loop_
_symmetry_equiv_pos_as_xyz
'x, y, z'
'-x+1/2, -y, z+1/2'
'-x, y+1/2, -z+1/2'
'x+1/2, -y+1/2, -z'

loop_
_atom_site_label
_atom_site_type_symbol
_atom_site_fract_x
_atom_site_fract_y
_atom_site_fract_z
_atom_site_U_iso_or_equiv
_atom_site_adp_type
_atom_site_occupancy
_atom_site_symmetry_multiplicity
_atom_site_calc_flag
_atom_site_refinement_flags
_atom_site_disorder_assembly
_atom_site_disorder_group
Cu1 Cu 0.66780(3) 0.81287(2) 0.165956(18) 0.02047(12) Uani 1 1 d . . .
N1 N 0.61002(18) 0.72429(16) 0.15295(12) 0.0203(7) Uani 1 1 d . . .
O11 O 0.68186(14) 0.53283(13) 0.15396(10) 0.0237(6) Uani 1 1 d . . .
O12 O 0.63389(15) 0.60071(14) 0.08830(10) 0.0278(7) Uani 1 1 d . B .
O13 O 0.75590(15) 0.74570(12) 0.17552(8) 0.0203(5) Uani 1 1 d . . .
O14 O 0.86916(15) 0.62388(15) 0.14936(11) 0.0308(7) Uani 1 1 d . . .
H14 H 0.8740 0.6629 0.1338 0.046 Uiso 1 1 calc R . .
O15 O 0.78557(15) 0.41578(13) 0.13782(10) 0.0273(7) Uani 1 1 d . . .
H15 H 0.8096 0.3805 0.1499 0.041 Uiso 1 1 calc R . .
O16 O 0.58585(15) 0.87355(14) 0.14575(11) 0.0318(7) Uani 1 1 d . . .
C101 C 0.6324(2) 0.5887(2) 0.13841(15) 0.0223(9) Uani 1 1 d . . .
H101 H 0.5785 0.5769 0.1485 0.027 Uiso 1 1 calc R . .
C102 C 0.6574(2) 0.65924(19) 0.16254(14) 0.0168(8) Uani 1 1 d . . .
H102 H 0.6556 0.6505 0.1981 0.020 Uiso 1 1 calc R . .
C103 C 0.7406(2) 0.67934(18) 0.15018(13) 0.0204(8) Uani 1 1 d . . .
H103 H 0.7457 0.6875 0.1147 0.024 Uiso 1 1 calc R . .
C104 C 0.7912(2) 0.61671(19) 0.16546(16) 0.0227(9) Uani 1 1 d . . .
H104 H 0.7904 0.6124 0.2013 0.027 Uiso 1 1 calc R . .
C105 C 0.7616(2) 0.5450(2) 0.14288(14) 0.0246(9) Uani 1 1 d . . .
H105 H 0.7688 0.5465 0.1072 0.029 Uiso 1 1 calc R . .
C106 C 0.8042(2) 0.4807(2) 0.16327(16) 0.0259(10) Uani 1 1 d . . .
H10A H 0.8603 0.4896 0.1612 0.031 Uiso 1 1 calc R . .
H10B H 0.7905 0.4748 0.1976 0.031 Uiso 1 1 calc R . .
C107 C 0.6043(2) 0.5402(2) 0.06035(16) 0.0358(11) Uani 1 1 d . . .
H10C H 0.6261 0.4940 0.0728 0.043 Uiso 1 1 calc R A 1
H10D H 0.6205 0.5456 0.0264 0.043 Uiso 1 1 calc R A 1
C108 C 0.5181(3) 0.5376(6) 0.0631(3) 0.043(4) Uiso 0.61(3) 1 d PG B 1
C109 C 0.4842(6) 0.4908(8) 0.0963(3) 0.068(4) Uiso 0.61(3) 1 d PG B 1
H109 H 0.5155 0.4609 0.1162 0.082 Uiso 0.61(3) 1 calc PR B 1
C110 C 0.4044(6) 0.4879(11) 0.1004(3) 0.082(4) Uiso 0.61(3) 1 d PG B 1
H110 H 0.3813 0.4560 0.1231 0.098 Uiso 0.61(3) 1 calc PR B 1
C111 C 0.3586(4) 0.5317(9) 0.0713(4) 0.094(4) Uiso 0.61(3) 1 d PG B 1
H111 H 0.3041 0.5297 0.0741 0.113 Uiso 0.61(3) 1 calc PR B 1
C112 C 0.3925(4) 0.5784(5) 0.0381(5) 0.080(4) Uiso 0.61(3) 1 d PG B 1
H112 H 0.3612 0.6083 0.0182 0.095 Uiso 0.61(3) 1 calc PR B 1
C113 C 0.4723(5) 0.5813(4) 0.0340(4) 0.054(3) Uiso 0.61(3) 1 d PG B 1
H113 H 0.4954 0.6133 0.0113 0.064 Uiso 0.61(3) 1 calc PR B 1
C508 C 0.5209(4) 0.5270(7) 0.0660(4) 0.029(5) Uiso 0.39(3) 1 d PG B 2
C509 C 0.4949(5) 0.4665(9) 0.0913(4) 0.037(4) Uiso 0.39(3) 1 d PG B 2
H509 H 0.5308 0.4323 0.1039 0.045 Uiso 0.39(3) 1 calc PR B 2
C510 C 0.4164(6) 0.4559(10) 0.0983(4) 0.046(5) Uiso 0.39(3) 1 d PG B 2
H510 H 0.3986 0.4146 0.1156 0.055 Uiso 0.39(3) 1 calc PR B 2
C511 C 0.3638(4) 0.5059(9) 0.0799(5) 0.045(5) Uiso 0.39(3) 1 d PG B 2
H511 H 0.3102 0.4987 0.0846 0.054 Uiso 0.39(3) 1 calc PR B 2
C512 C 0.3899(5) 0.5664(6) 0.0546(7) 0.050(5) Uiso 0.39(3) 1 d PG B 2
H512 H 0.3540 0.6005 0.0420 0.059 Uiso 0.39(3) 1 calc PR B 2
C513 C 0.4684(6) 0.5769(5) 0.0476(6) 0.043(4) Uiso 0.39(3) 1 d PG B 2
H513 H 0.4862 0.6183 0.0303 0.052 Uiso 0.39(3) 1 calc PR B 2
C114 C 0.5405(2) 0.7203(2) 0.13686(14) 0.0221(9) Uani 1 1 d . . .
H114 H 0.5198 0.6730 0.1316 0.027 Uiso 1 1 calc R . .
C115 C 0.4919(2) 0.7813(2) 0.12627(15) 0.0232(10) Uani 1 1 d . . .
C116 C 0.4172(2) 0.7663(2) 0.10918(17) 0.0323(11) Uani 1 1 d . . .
H116 H 0.4011 0.7171 0.1061 0.039 Uiso 1 1 calc R . .
C117 C 0.3679(2) 0.8198(3) 0.09712(18) 0.0363(12) Uani 1 1 d . . .
H117 H 0.3175 0.8083 0.0861 0.044 Uiso 1 1 calc R . .
C118 C 0.3908(3) 0.8918(3) 0.10083(17) 0.0379(12) Uani 1 1 d . . .
H118 H 0.3560 0.9295 0.0922 0.045 Uiso 1 1 calc R . .
C119 C 0.4638(3) 0.9095(2) 0.11695(16) 0.0350(11) Uani 1 1 d . . .
H119 H 0.4788 0.9592 0.1190 0.042 Uiso 1 1 calc R . .
C120 C 0.5160(2) 0.8547(2) 0.13031(15) 0.0255(10) Uani 1 1 d . . .
Cu2 Cu 0.75082(3) 0.74301(2) 0.266009(16) 0.02125(11) Uani 1 1 d . . .
N2 N 0.66231(19) 0.68619(17) 0.28579(12) 0.0218(8) Uani 1 1 d . . .
O21 O 0.46133(15) 0.75231(14) 0.30780(10) 0.0270(7) Uani 1 1 d . . .
O22 O 0.55820(16) 0.71835(15) 0.36276(10) 0.0302(7) Uani 1 1 d . . .
O23 O 0.67391(14) 0.82212(13) 0.25252(9) 0.0209(6) Uani 1 1 d . . .
O24 O 0.54378(16) 0.92778(14) 0.27409(12) 0.0387(8) Uani 1 1 d . . .
H24 H 0.5886 0.9390 0.2827 0.058 Uiso 1 1 calc R . .
O25 O 0.34871(17) 0.85330(15) 0.34045(14) 0.0501(10) Uani 1 1 d . . .
H25 H 0.3420 0.8083 0.3441 0.075 Uiso 1 1 calc R . .
O26 O 0.82052(16) 0.66767(14) 0.28284(11) 0.0288(7) Uani 1 1 d . . .
C201 C 0.5270(2) 0.7086(2) 0.31666(15) 0.0251(10) Uani 1 1 d . . .
H201 H 0.5129 0.6562 0.3123 0.030 Uiso 1 1 calc R . .
C202 C 0.5897(2) 0.7285(2) 0.28069(15) 0.0225(9) Uani 1 1 d . . .
H202 H 0.5689 0.7192 0.2477 0.027 Uiso 1 1 calc R . .
C203 C 0.6104(2) 0.8096(2) 0.28381(16) 0.0240(10) Uani 1 1 d . . .
H203 H 0.6258 0.8216 0.3176 0.029 Uiso 1 1 calc R . .
C204 C 0.5372(2) 0.8507(2) 0.27128(16) 0.0273(10) Uani 1 1 d . . .
H204 H 0.5196 0.8365 0.2383 0.033 Uiso 1 1 calc R . .
C205 C 0.4751(2) 0.8288(2) 0.30879(16) 0.0246(10) Uani 1 1 d . . .
H205 H 0.4940 0.8424 0.3416 0.030 Uiso 1 1 calc R . .
C206 C 0.3982(2) 0.8656(2) 0.30049(19) 0.0395(12) Uani 1 1 d . . .
H20A H 0.4060 0.9186 0.2960 0.047 Uiso 1 1 calc R . .
H20B H 0.3741 0.8459 0.2709 0.047 Uiso 1 1 calc R . .
C207 C 0.5134(3) 0.6851(3) 0.40104(18) 0.0500(15) Uani 1 1 d . . .
H20C H 0.4879 0.6403 0.3891 0.060 Uiso 1 1 calc R . .
H20D H 0.4730 0.7192 0.4122 0.060 Uiso 1 1 calc R . .
C208 C 0.5667(3) 0.6668(3) 0.44162(18) 0.0418(13) Uani 1 1 d . . .
C209 C 0.5681(4) 0.7064(3) 0.4844(2) 0.0642(17) Uani 1 1 d . . .
H209 H 0.5355 0.7476 0.4877 0.077 Uiso 1 1 calc R . .
C210 C 0.6155(4) 0.6872(4) 0.5219(2) 0.073(2) Uani 1 1 d . . .
H210 H 0.6152 0.7148 0.5508 0.088 Uiso 1 1 calc R . .
C211 C 0.6631(4) 0.6281(4) 0.5175(2) 0.0667(18) Uani 1 1 d . . .
H211 H 0.6960 0.6150 0.5434 0.080 Uiso 1 1 calc R . .
C212 C 0.6637(3) 0.5867(3) 0.4751(2) 0.0643(16) Uani 1 1 d . . .
H212 H 0.6957 0.5449 0.4721 0.077 Uiso 1 1 calc R . .
C213 C 0.6159(3) 0.6087(3) 0.4376(2) 0.0528(15) Uani 1 1 d . . .
H213 H 0.6175 0.5825 0.4081 0.063 Uiso 1 1 calc R . .
C214 C 0.6617(3) 0.6187(2) 0.29795(14) 0.0255(10) Uani 1 1 d . . .
H214 H 0.6135 0.5972 0.3056 0.031 Uiso 1 1 calc R . .
C215 C 0.7292(2) 0.5736(2) 0.30079(14) 0.0244(10) Uani 1 1 d . . .
C216 C 0.7164(3) 0.4992(2) 0.31054(17) 0.0386(12) Uani 1 1 d . . .
H216 H 0.6654 0.4821 0.3156 0.046 Uiso 1 1 calc R . .
C217 C 0.7773(3) 0.4511(2) 0.31283(18) 0.0425(13) Uani 1 1 d . . .
H217 H 0.7686 0.4011 0.3198 0.051 Uiso 1 1 calc R . .
C218 C 0.8507(3) 0.4766(2) 0.30483(17) 0.0404(12) Uani 1 1 d . . .
H218 H 0.8926 0.4433 0.3059 0.048 Uiso 1 1 calc R . .
C219 C 0.8650(2) 0.5479(2) 0.29538(16) 0.0335(11) Uani 1 1 d . . .
H219 H 0.9165 0.5636 0.2903 0.040 Uiso 1 1 calc R . .
C220 C 0.8046(2) 0.5987(2) 0.29295(15) 0.0245(10) Uani 1 1 d . . .
Cu3 Cu 0.83424(3) 0.82218(2) 0.163695(18) 0.02095(12) Uani 1 1 d . . .
N3 N 0.89086(17) 0.90951(17) 0.14715(12) 0.0198(7) Uani 1 1 d . . .
O31 O 0.81895(15) 1.10140(13) 0.14780(10) 0.0252(6) Uani 1 1 d . . .
O32 O 0.86717(15) 1.03611(15) 0.08206(10) 0.0295(7) Uani 1 1 d . . .
O33 O 0.74617(15) 0.88943(11) 0.17269(8) 0.0202(5) Uani 1 1 d . . .
O34 O 0.63136(15) 1.01040(15) 0.14446(11) 0.0306(7) Uani 1 1 d . . .
H34 H 0.6260 0.9707 0.1298 0.046 Uiso 1 1 calc R . .
O35 O 0.71498(15) 1.22009(14) 0.13559(10) 0.0295(7) Uani 1 1 d . . .
H35 H 0.7029 1.2173 0.1064 0.044 Uiso 1 1 calc R . .
O36 O 0.91777(15) 0.75977(14) 0.14894(10) 0.0263(7) Uani 1 1 d . . .
C301 C 0.8685(2) 1.0458(2) 0.13225(15) 0.0251(10) Uani 1 1 d . . .
H301 H 0.9223 1.0579 0.1424 0.030 Uiso 1 1 calc R . .
C302 C 0.8447(2) 0.97477(19) 0.15555(14) 0.0186(9) Uani 1 1 d . . .
H302 H 0.8473 0.9837 0.1910 0.022 Uiso 1 1 calc R . .
C303 C 0.7604(2) 0.95452(19) 0.14505(14) 0.0220(9) Uani 1 1 d . . .
H303 H 0.7536 0.9443 0.1100 0.026 Uiso 1 1 calc R . .
C304 C 0.7094(2) 1.0177(2) 0.16003(16) 0.0225(9) Uani 1 1 d . . .
H304 H 0.7104 1.0221 0.1959 0.027 Uiso 1 1 calc R . .
C305 C 0.7383(2) 1.08977(19) 0.13782(14) 0.0224(9) Uani 1 1 d . . .
H305 H 0.7300 1.0888 0.1022 0.027 Uiso 1 1 calc R . .
C306 C 0.6965(2) 1.1535(2) 0.15902(17) 0.0289(10) Uani 1 1 d . . .
H30A H 0.6403 1.1450 0.1566 0.035 Uiso 1 1 calc R . .
H30B H 0.7097 1.1576 0.1936 0.035 Uiso 1 1 calc R . .
C307 C 0.8989(3) 1.0970(2) 0.05530(17) 0.0371(11) Uani 1 1 d . . .
H30C H 0.8698 1.1417 0.0636 0.044 Uiso 1 1 calc R . .
H30D H 0.8920 1.0879 0.0204 0.044 Uiso 1 1 calc R . .
C308 C 0.9826(3) 1.1095(2) 0.06525(15) 0.0364(11) Uani 1 1 d . . .
C309 C 1.0076(3) 1.1677(3) 0.09315(18) 0.0447(13) Uani 1 1 d . . .
H309 H 0.9713 1.2019 0.1053 0.054 Uiso 1 1 calc R . .
C310 C 1.0853(3) 1.1764(3) 0.10342(19) 0.0506(14) Uani 1 1 d . . .
H310 H 1.1017 1.2162 0.1227 0.061 Uiso 1 1 calc R . .
C311 C 1.1380(3) 1.1283(3) 0.0862(2) 0.0573(16) Uani 1 1 d . . .
H311 H 1.1913 1.1362 0.0921 0.069 Uiso 1 1 calc R . .
C312 C 1.1154(3) 1.0690(3) 0.0605(2) 0.0580(16) Uani 1 1 d . . .
H312 H 1.1525 1.0343 0.0501 0.070 Uiso 1 1 calc R . .
C313 C 1.0389(3) 1.0594(3) 0.04979(19) 0.0514(15) Uani 1 1 d . . .
H313 H 1.0236 1.0181 0.0315 0.062 Uiso 1 1 calc R . .
C314 C 0.9584(2) 0.9128(2) 0.12761(15) 0.0284(10) Uani 1 1 d . . .
H314 H 0.9774 0.9593 0.1184 0.034 Uiso 1 1 calc R . .
C315 C 1.0064(2) 0.8506(2) 0.11891(15) 0.0258(10) Uani 1 1 d . . .
C316 C 1.0806(3) 0.8646(3) 0.09938(18) 0.0392(12) Uani 1 1 d . . .
H316 H 1.0950 0.9134 0.0924 0.047 Uiso 1 1 calc R . .
C317 C 1.1321(3) 0.8093(3) 0.09035(19) 0.0449(14) Uani 1 1 d . . .
H317 H 1.1810 0.8192 0.0764 0.054 Uiso 1 1 calc R . .
C318 C 1.1106(3) 0.7377(3) 0.10236(18) 0.0404(12) Uani 1 1 d . . .
H318 H 1.1462 0.6991 0.0973 0.048 Uiso 1 1 calc R . .
C319 C 1.0394(2) 0.7222(2) 0.12123(15) 0.0321(11) Uani 1 1 d . . .
H319 H 1.0264 0.6730 0.1283 0.039 Uiso 1 1 calc R . .
C320 C 0.9850(2) 0.7776(2) 0.13043(15) 0.0255(10) Uani 1 1 d . . .
Cu4 Cu 0.75442(3) 0.89635(2) 0.264810(16) 0.02173(11) Uani 1 1 d . . .
N4 N 0.84347(18) 0.95356(17) 0.28084(11) 0.0213(7) Uani 1 1 d . . .
O41 O 1.04508(14) 0.88923(13) 0.30462(10) 0.0231(6) Uani 1 1 d . . .
O42 O 0.94927(15) 0.93124(14) 0.35823(10) 0.0269(7) Uani 1 1 d . . .
O43 O 0.83076(14) 0.81723(13) 0.25180(9) 0.0199(6) Uani 1 1 d . . .
O44 O 0.96173(15) 0.71230(14) 0.27549(12) 0.0349(8) Uani 1 1 d . . .
H44 H 0.9164 0.7021 0.2837 0.052 Uiso 1 1 calc R . .
O45 O 1.14812(15) 0.78488(14) 0.34763(11) 0.0340(8) Uani 1 1 d . . .
H45 H 1.1909 0.7638 0.3453 0.051 Uiso 1 1 calc R . .
O46 O 0.68469(15) 0.97240(14) 0.28108(11) 0.0302(7) Uani 1 1 d . . .
C401 C 0.9798(2) 0.9343(2) 0.31137(14) 0.0203(9) Uani 1 1 d . . .
H401 H 0.9949 0.9858 0.3043 0.024 Uiso 1 1 calc R . .
C402 C 0.9162(2) 0.9119(2) 0.27644(14) 0.0203(9) Uani 1 1 d . . .
H402 H 0.9362 0.9190 0.2430 0.024 Uiso 1 1 calc R . .
C403 C 0.8957(2) 0.8317(2) 0.28221(15) 0.0211(9) Uani 1 1 d . . .
H403 H 0.8807 0.8225 0.3164 0.025 Uiso 1 1 calc R . .
C404 C 0.9692(2) 0.78827(19) 0.27078(16) 0.0232(9) Uani 1 1 d . . .
H404 H 0.9880 0.8007 0.2378 0.028 Uiso 1 1 calc R . .
C405 C 1.0289(2) 0.8121(2) 0.30859(16) 0.0260(10) Uani 1 1 d . . .
H405 H 1.0073 0.8023 0.3413 0.031 Uiso 1 1 calc R . .
C406 C 1.1048(2) 0.7738(2) 0.30444(16) 0.0285(10) Uani 1 1 d . . .
H40A H 1.0964 0.7211 0.2992 0.034 Uiso 1 1 calc R . .
H40B H 1.1338 0.7932 0.2765 0.034 Uiso 1 1 calc R . .
C407 C 0.9963(3) 0.9660(2) 0.39425(16) 0.0364(11) Uani 1 1 d . . .
H40C H 1.0202 1.0107 0.3810 0.044 Uiso 1 1 calc R . .
H40D H 1.0377 0.9327 0.4049 0.044 Uiso 1 1 calc R . .
C408 C 0.9445(3) 0.9850(2) 0.43595(16) 0.0352(11) Uani 1 1 d . . .
C409 C 0.8843(3) 1.0320(3) 0.4292(2) 0.0557(15) Uani 1 1 d . . .
H409 H 0.8741 1.0510 0.3980 0.067 Uiso 1 1 calc R . .
C410 C 0.8380(4) 1.0521(4) 0.4677(2) 0.0748(19) Uani 1 1 d . . .
H410 H 0.7970 1.0856 0.4630 0.090 Uiso 1 1 calc R . .
C411 C 0.8518(4) 1.0230(4) 0.5129(2) 0.077(2) Uani 1 1 d . . .
H411 H 0.8186 1.0343 0.5390 0.092 Uiso 1 1 calc R . .
C412 C 0.9125(4) 0.9786(4) 0.5197(2) 0.086(2) Uani 1 1 d . . .
H412 H 0.9237 0.9607 0.5510 0.103 Uiso 1 1 calc R . .
C413 C 0.9590(3) 0.9586(3) 0.48079(19) 0.0661(17) Uani 1 1 d . . .
H413 H 1.0011 0.9264 0.4857 0.079 Uiso 1 1 calc R . .
C414 C 0.8444(2) 1.0229(2) 0.29091(14) 0.0260(10) Uani 1 1 d . . .
H414 H 0.8929 1.0451 0.2970 0.031 Uiso 1 1 calc R . .
C415 C 0.7772(2) 1.0677(2) 0.29342(15) 0.0274(10) Uani 1 1 d . . .
C416 C 0.7904(3) 1.1442(2) 0.30035(16) 0.0333(11) Uani 1 1 d . . .
H416 H 0.8415 1.1619 0.3044 0.040 Uiso 1 1 calc R . .
C417 C 0.7294(3) 1.1920(2) 0.30113(18) 0.0446(13) Uani 1 1 d . . .
H417 H 0.7384 1.2426 0.3058 0.054 Uiso 1 1 calc R . .
C418 C 0.6549(3) 1.1666(2) 0.29517(17) 0.0386(12) Uani 1 1 d . . .
H418 H 0.6132 1.2001 0.2950 0.046 Uiso 1 1 calc R . .
C419 C 0.6405(3) 1.0922(2) 0.28936(16) 0.0337(11) Uani 1 1 d . . .
H419 H 0.5889 1.0756 0.2861 0.040 Uiso 1 1 calc R . .
C420 C 0.7011(2) 1.0417(2) 0.28833(15) 0.0255(10) Uani 1 1 d . . .
C1M C 0.3647(5) 0.8085(6) 0.4625(3) 0.092(3) Uani 0.75 1 d P . .
H1M1 H 0.3182 0.8380 0.4583 0.137 Uiso 0.75 1 calc PR . .
H1M2 H 0.4029 0.8220 0.4381 0.137 Uiso 0.75 1 calc PR . .
H1M3 H 0.3862 0.8172 0.4947 0.137 Uiso 0.75 1 calc PR . .
O1M O 0.3461(3) 0.7345(3) 0.4576(2) 0.0728(16) Uani 0.75 1 d P . .
H1M H 0.3026 0.7306 0.4447 0.109 Uiso 0.75 1 calc PR . .
C1L C 0.6400(5) 0.7704(4) 0.0296(2) 0.063(2) Uani 0.75 1 d P . .
H1L1 H 0.6350 0.7181 0.0358 0.094 Uiso 0.75 1 calc PR . .
H1L2 H 0.6346 0.7796 -0.0050 0.094 Uiso 0.75 1 calc PR . .
H1L3 H 0.5996 0.7968 0.0471 0.094 Uiso 0.75 1 calc PR . .
C2L C 0.7138(6) 0.7948(4) 0.0454(3) 0.053(2) Uani 0.75 1 d P . .
N1L N 0.7737(4) 0.8147(3) 0.0587(3) 0.068(2) Uani 0.75 1 d P . .
C3L C 0.8981(5) 0.6434(5) 0.0295(3) 0.075(3) Uani 0.75 1 d P . .
H3L1 H 0.9333 0.6436 0.0019 0.113 Uiso 0.75 1 calc PR . .
H3L2 H 0.9173 0.6096 0.0540 0.113 Uiso 0.75 1 calc PR . .
H3L3 H 0.8948 0.6926 0.0431 0.113 Uiso 0.75 1 calc PR . .
C4L C 0.8210(5) 0.6199(4) 0.0135(2) 0.052(2) Uani 0.75 1 d P . .
N2L N 0.7647(4) 0.6049(4) 0.0008(2) 0.0552(17) Uani 0.75 1 d P . .
C5L C 0.7656(6) 0.8310(5) 0.4506(3) 0.101(3) Uani 0.75 1 d P . .
H5L1 H 0.7440 0.8767 0.4628 0.151 Uiso 0.75 1 calc PR . .
H5L2 H 0.8202 0.8279 0.4594 0.151 Uiso 0.75 1 calc PR . .
H5L3 H 0.7377 0.7898 0.4646 0.151 Uiso 0.75 1 calc PR . .
C6L C 0.7580(4) 0.8289(3) 0.3971(2) 0.0412(15) Uani 0.75 1 d P . .
N3L N 0.7536(3) 0.8271(3) 0.35813(18) 0.0444(13) Uani 0.75 1 d P . .
O1W O 0.49854(17) 0.53203(16) 0.29361(12) 0.0422(8) Uani 1 1 d . . .
O2W O 1.0027(2) 1.1079(2) 0.28949(15) 0.0729(12) Uani 1 1 d . . .

loop_
_atom_site_aniso_label
_atom_site_aniso_U_11
_atom_site_aniso_U_22
_atom_site_aniso_U_33
_atom_site_aniso_U_23
_atom_site_aniso_U_13
_atom_site_aniso_U_12
Cu1 0.0150(3) 0.0156(3) 0.0308(3) 0.0010(2) -0.0027(2) 0.0004(2)
N1 0.0171(18) 0.0185(18) 0.025(2) 0.0005(15) -0.0002(14) -0.0001(14)
O11 0.0176(15) 0.0167(14) 0.0367(17) 0.0041(12) -0.0030(12) 0.0015(11)
O12 0.0270(16) 0.0272(16) 0.0292(18) -0.0058(13) -0.0049(13) -0.0020(12)
O13 0.0169(13) 0.0157(13) 0.0284(14) -0.0022(10) -0.0013(14) 0.0002(12)
O14 0.0208(16) 0.0195(16) 0.052(2) 0.0011(14) 0.0029(14) -0.0012(12)
O15 0.0265(15) 0.0100(14) 0.0455(19) -0.0038(13) -0.0008(13) 0.0063(11)
O16 0.0216(16) 0.0164(15) 0.057(2) 0.0025(14) -0.0119(15) -0.0002(12)
C101 0.017(2) 0.020(2) 0.030(3) 0.0006(18) -0.0011(18) 0.0049(17)
C102 0.016(2) 0.016(2) 0.018(2) -0.0013(16) 0.0005(17) 0.0009(15)
C103 0.023(2) 0.0173(19) 0.0208(19) -0.0037(16) -0.0060(18) -0.0001(18)
C104 0.019(2) 0.014(2) 0.035(3) -0.0011(18) -0.0008(19) -0.0001(16)
C105 0.025(2) 0.019(2) 0.029(2) -0.0003(17) 0.0036(19) 0.0031(18)
C106 0.027(2) 0.017(2) 0.034(3) 0.0025(19) -0.0011(19) 0.0004(17)
C107 0.041(3) 0.031(3) 0.035(3) -0.007(2) -0.009(2) -0.007(2)
C114 0.018(2) 0.019(2) 0.029(2) 0.0004(18) -0.0010(18) -0.0006(17)
C115 0.018(2) 0.021(2) 0.030(3) 0.0007(18) -0.0027(18) 0.0011(17)
C116 0.023(2) 0.029(3) 0.045(3) 0.003(2) -0.003(2) -0.0024(19)
C117 0.019(2) 0.043(3) 0.046(3) 0.000(2) -0.008(2) 0.001(2)
C118 0.031(3) 0.043(3) 0.040(3) 0.001(2) -0.012(2) 0.009(2)
C119 0.035(3) 0.028(3) 0.042(3) -0.004(2) -0.007(2) 0.005(2)
C120 0.017(2) 0.027(2) 0.032(3) 0.0024(19) -0.0045(19) 0.0050(18)
Cu2 0.0159(2) 0.0179(2) 0.0299(3) 0.00322(19) -0.0003(3) 0.0009(2)
N2 0.0221(18) 0.0184(19) 0.0250(19) 0.0011(15) 0.0003(15) -0.0005(15)
O21 0.0190(15) 0.0153(15) 0.0466(19) 0.0039(13) 0.0047(13) 0.0013(12)
O22 0.0300(17) 0.0313(17) 0.0292(18) 0.0078(14) 0.0097(14) 0.0006(13)
O23 0.0154(14) 0.0200(14) 0.0273(17) 0.0035(12) 0.0017(12) 0.0009(12)
O24 0.0184(16) 0.0242(17) 0.074(2) 0.0134(16) 0.0057(16) 0.0001(12)
O25 0.0304(18) 0.0165(16) 0.103(3) 0.0087(17) 0.034(2) 0.0056(13)
O26 0.0256(17) 0.0200(16) 0.0409(19) 0.0050(13) -0.0043(14) 0.0021(13)
C201 0.020(2) 0.025(2) 0.030(3) 0.0059(18) 0.0027(19) 0.0005(18)
C202 0.016(2) 0.020(2) 0.031(3) 0.0006(18) 0.0009(18) 0.0009(17)
C203 0.017(2) 0.020(2) 0.034(3) 0.0028(19) 0.0041(18) -0.0016(17)
C204 0.021(2) 0.022(2) 0.038(3) 0.006(2) -0.002(2) -0.0013(17)
C205 0.014(2) 0.023(2) 0.036(3) -0.0004(19) 0.0037(18) -0.0012(17)
C206 0.025(3) 0.024(2) 0.069(4) 0.011(2) 0.005(2) 0.0066(19)
C207 0.032(3) 0.078(4) 0.039(3) 0.028(3) 0.011(2) 0.006(3)
C208 0.045(3) 0.042(3) 0.038(3) 0.016(2) 0.007(2) -0.003(2)
C209 0.095(5) 0.038(3) 0.060(4) 0.000(3) 0.004(4) 0.005(3)
C210 0.116(6) 0.067(5) 0.037(4) -0.005(3) -0.016(4) -0.022(4)
C211 0.066(4) 0.089(5) 0.045(4) 0.030(4) -0.022(3) -0.015(4)
C212 0.046(3) 0.077(4) 0.070(4) 0.024(4) -0.006(3) 0.012(3)
C213 0.049(3) 0.064(4) 0.046(4) 0.007(3) 0.001(3) 0.007(3)
C214 0.029(2) 0.025(3) 0.022(2) 0.0022(18) 0.0043(19) -0.0021(19)
C215 0.032(3) 0.019(2) 0.022(2) 0.0048(17) -0.0007(18) 0.0060(17)
C216 0.038(3) 0.029(3) 0.048(3) 0.012(2) 0.004(2) -0.007(2)
C217 0.043(3) 0.020(2) 0.064(3) 0.013(2) 0.004(2) 0.005(2)
C218 0.050(3) 0.023(3) 0.048(3) 0.010(2) 0.001(2) 0.014(2)
C219 0.021(2) 0.036(3) 0.044(3) 0.006(2) -0.004(2) 0.008(2)
C220 0.027(2) 0.024(2) 0.023(2) 0.0013(19) -0.0030(18) 0.0024(19)
Cu3 0.0158(3) 0.0162(3) 0.0308(3) 0.0014(2) 0.0014(2) -0.0001(2)
N3 0.0167(18) 0.0176(18) 0.025(2) 0.0025(15) -0.0029(14) -0.0010(14)
O31 0.0233(16) 0.0145(14) 0.0377(17) -0.0018(12) -0.0003(13) -0.0020(12)
O32 0.0341(17) 0.0280(17) 0.0264(17) 0.0024(13) -0.0003(13) -0.0045(13)
O33 0.0174(13) 0.0140(13) 0.0291(14) 0.0040(10) -0.0007(14) -0.0033(13)
O34 0.0184(15) 0.0181(15) 0.055(2) 0.0003(14) -0.0041(14) 0.0029(12)
O35 0.0318(16) 0.0170(15) 0.0396(19) 0.0040(13) -0.0085(13) -0.0048(12)
O36 0.0176(15) 0.0186(15) 0.0426(19) -0.0010(13) 0.0058(13) 0.0012(12)
C301 0.027(2) 0.023(2) 0.026(3) 0.0010(19) 0.0026(18) 0.0016(18)
C302 0.023(2) 0.010(2) 0.023(2) -0.0009(16) -0.0030(17) -0.0005(16)
C303 0.026(2) 0.0135(19) 0.027(2) 0.0062(16) -0.0030(19) -0.0017(18)
C304 0.017(2) 0.020(2) 0.031(2) 0.0006(18) -0.0046(18) -0.0003(16)
C305 0.025(2) 0.0129(19) 0.029(2) 0.0032(16) -0.0065(19) -0.0042(17)
C306 0.024(2) 0.017(2) 0.046(3) 0.003(2) -0.002(2) -0.0001(17)
C307 0.047(3) 0.034(3) 0.031(3) 0.011(2) 0.002(2) -0.009(2)
C308 0.047(3) 0.038(3) 0.024(3) 0.004(2) 0.008(2) -0.014(2)
C309 0.052(3) 0.037(3) 0.045(3) -0.007(2) 0.009(3) -0.009(2)
C310 0.048(3) 0.062(4) 0.042(3) -0.012(3) 0.002(3) -0.025(3)
C311 0.049(4) 0.070(4) 0.053(4) -0.002(3) 0.009(3) -0.021(3)
C312 0.041(3) 0.059(4) 0.074(4) 0.002(3) 0.028(3) -0.001(3)
C313 0.053(4) 0.052(3) 0.050(3) -0.018(3) 0.022(3) -0.017(3)
C314 0.026(2) 0.025(2) 0.034(3) 0.0037(19) -0.001(2) -0.0058(19)
C315 0.017(2) 0.029(2) 0.031(3) -0.0034(19) 0.0025(19) 0.0007(18)
C316 0.031(3) 0.042(3) 0.045(3) 0.003(2) 0.008(2) -0.004(2)
C317 0.025(3) 0.051(4) 0.059(4) -0.004(3) 0.015(2) 0.002(2)
C318 0.031(3) 0.041(3) 0.050(3) -0.001(3) 0.007(2) 0.013(2)
C319 0.027(3) 0.032(3) 0.037(3) 0.000(2) 0.006(2) -0.003(2)
C320 0.020(2) 0.029(2) 0.028(3) -0.0046(19) 0.0006(19) 0.0007(18)
Cu4 0.0166(2) 0.0180(2) 0.0306(3) 0.00011(19) -0.0009(3) 0.0013(2)
N4 0.0188(18) 0.0192(18) 0.0260(19) 0.0004(15) -0.0025(14) 0.0014(14)
O41 0.0169(14) 0.0186(15) 0.0336(17) -0.0024(12) -0.0037(12) -0.0018(11)
O42 0.0252(16) 0.0295(16) 0.0260(17) -0.0057(13) -0.0025(13) 0.0002(12)
O43 0.0129(13) 0.0187(14) 0.0280(16) -0.0012(11) -0.0035(12) -0.0007(12)
O44 0.0206(16) 0.0176(16) 0.066(2) -0.0033(14) -0.0052(15) 0.0004(12)
O45 0.0183(15) 0.0263(16) 0.057(2) -0.0014(15) -0.0126(14) 0.0057(12)
O46 0.0201(16) 0.0236(17) 0.047(2) -0.0024(14) 0.0018(14) 0.0021(12)
C401 0.020(2) 0.017(2) 0.024(2) -0.0027(17) -0.0007(18) 0.0034(16)
C402 0.015(2) 0.025(2) 0.021(2) 0.0027(18) -0.0001(17) 0.0063(16)
C403 0.020(2) 0.022(2) 0.021(2) -0.0025(18) -0.0076(17) 0.0000(17)
C404 0.020(2) 0.015(2) 0.035(3) -0.0038(18) -0.0034(19) 0.0012(16)
C405 0.018(2) 0.025(2) 0.035(3) -0.001(2) -0.0082(19) 0.0003(18)
C406 0.016(2) 0.022(2) 0.047(3) -0.009(2) -0.0055(19) 0.0022(17)
C407 0.037(3) 0.039(3) 0.033(3) -0.005(2) -0.009(2) -0.001(2)
C408 0.036(3) 0.045(3) 0.025(3) -0.005(2) -0.003(2) 0.007(2)
C409 0.062(4) 0.062(4) 0.043(3) -0.003(3) 0.000(3) 0.029(3)
C410 0.065(4) 0.107(5) 0.053(4) -0.009(4) 0.010(3) 0.030(4)
C411 0.090(5) 0.094(5) 0.045(4) -0.009(3) 0.031(3) 0.024(4)
C412 0.129(6) 0.094(5) 0.034(4) 0.011(3) 0.005(4) 0.039(5)
C413 0.074(4) 0.091(5) 0.033(3) 0.002(3) 0.002(3) 0.038(4)
C414 0.025(2) 0.026(3) 0.027(2) -0.0033(18) -0.0049(19) 0.0005(18)
C415 0.033(3) 0.025(2) 0.025(2) -0.0063(18) -0.0043(18) 0.0043(18)
C416 0.030(3) 0.027(3) 0.043(3) -0.009(2) -0.006(2) 0.000(2)
C417 0.057(4) 0.023(3) 0.054(3) -0.010(2) -0.005(2) 0.004(2)
C418 0.035(3) 0.029(3) 0.051(3) -0.008(2) -0.002(2) 0.011(2)
C419 0.028(2) 0.032(3) 0.041(3) -0.005(2) 0.001(2) 0.006(2)
C420 0.031(3) 0.022(2) 0.024(2) -0.0024(19) 0.0019(19) 0.0047(19)
C1M 0.079(7) 0.113(9) 0.083(7) -0.054(6) -0.021(5) 0.036(6)
O1M 0.067(4) 0.103(5) 0.049(4) 0.003(3) -0.001(3) 0.001(3)
C1L 0.105(7) 0.060(5) 0.023(4) 0.016(4) 0.015(4) -0.010(5)
C2L 0.111(7) 0.012(4) 0.036(5) 0.011(3) 0.000(4) 0.012(4)
N1L 0.111(6) 0.024(4) 0.068(5) 0.004(3) -0.017(4) 0.009(4)
C3L 0.064(6) 0.127(8) 0.034(5) -0.004(5) -0.005(4) 0.019(5)
C4L 0.066(6) 0.071(5) 0.018(4) 0.017(3) 0.027(4) 0.031(5)
N2L 0.045(4) 0.084(5) 0.037(3) 0.024(3) 0.024(3) 0.011(4)
C5L 0.144(9) 0.137(9) 0.021(4) -0.001(4) -0.007(5) 0.031(8)
C6L 0.022(3) 0.061(4) 0.040(4) 0.003(3) 0.004(3) 0.007(3)
N3L 0.017(2) 0.096(4) 0.020(3) -0.004(3) 0.003(3) -0.003(3)
O1W 0.0306(18) 0.0325(18) 0.064(2) -0.0036(16) -0.0004(16) -0.0093(14)
O2W 0.067(3) 0.067(3) 0.085(3) -0.004(2) 0.004(2) -0.015(2)

loop_
_atom_type_symbol
_atom_type_description
_atom_type_scat_dispersion_real
_atom_type_scat_dispersion_imag
_atom_type_scat_source
C C 0.0033 0.0016 'International Tables Vol C Tables 4.2.6.8 and 6.1.1.4'
H H 0.0000 0.0000 'International Tables Vol C Tables 4.2.6.8 and 6.1.1.4'
N N 0.0061 0.0033 'International Tables Vol C Tables 4.2.6.8 and 6.1.1.4'
O O 0.0106 0.0060 'International Tables Vol C Tables 4.2.6.8 and 6.1.1.4'
Cu Cu 0.3201 1.2651 'International Tables Vol C Tables 4.2.6.8 and 6.1.1.4'

loop_
_geom_angle_atom_site_label_1
_geom_angle_atom_site_label_2
_geom_angle_atom_site_label_3
_geom_angle
_geom_angle_site_symmetry_1
_geom_angle_site_symmetry_3
_geom_angle_publ_flag
O16 Cu1 N1 92.84(12) . . ?
O16 Cu1 O33 97.33(11) . . ?
N1 Cu1 O33 166.65(12) . . ?
O16 Cu1 O13 170.40(12) . . ?
N1 Cu1 O13 84.41(12) . . ?
O33 Cu1 O13 84.15(10) . . ?
O16 Cu1 O23 106.70(11) . . ?
N1 Cu1 O23 105.47(12) . . ?
O33 Cu1 O23 79.89(9) . . ?
O13 Cu1 O23 82.89(9) . . ?
O16 Cu1 Cu3 135.17(9) . . ?
N1 Cu1 Cu3 124.06(9) . . ?
O33 Cu1 Cu3 43.02(7) . . ?
O13 Cu1 Cu3 43.09(7) . . ?
O23 Cu1 Cu3 88.49(6) . . ?
C114 N1 C102 122.6(3) . . ?
C114 N1 Cu1 126.5(3) . . ?
C102 N1 Cu1 110.9(2) . . ?
C101 O11 C105 114.2(3) . . ?
C101 O12 C107 113.8(3) . . ?
C103 O13 Cu3 130.4(2) . . ?
C103 O13 Cu1 108.7(2) . . ?
Cu3 O13 Cu1 93.81(10) . . ?
C120 O16 Cu1 128.9(2) . . ?
O11 C101 O12 114.0(3) . . ?
O11 C101 C102 108.2(3) . . ?
O12 C101 C102 107.3(3) . . ?
N1 C102 C101 116.8(3) . . ?
N1 C102 C103 106.9(3) . . ?
C101 C102 C103 112.1(3) . . ?
O13 C103 C104 113.7(3) . . ?
O13 C103 C102 105.6(3) . . ?
C104 C103 C102 107.6(3) . . ?
O14 C104 C103 113.1(3) . . ?
O14 C104 C105 105.4(3) . . ?
C103 C104 C105 110.0(3) . . ?
O11 C105 C106 105.8(3) . . ?
O11 C105 C104 111.4(3) . . ?
C106 C105 C104 110.6(3) . . ?
O15 C106 C105 111.0(3) . . ?
O12 C107 C508 114.6(6) . . ?
O12 C107 C108 110.6(5) . . ?
C508 C107 C108 8.3(6) . . ?
C109 C108 C113 120.0 . . ?
C109 C108 C107 118.4(5) . . ?
C113 C108 C107 121.5(5) . . ?
C110 C109 C108 120.0 . . ?
C109 C110 C111 120.0 . . ?
C110 C111 C112 120.0 . . ?
C113 C112 C111 120.0 . . ?
C112 C113 C108 120.0 . . ?
C509 C508 C513 120.0 . . ?
C509 C508 C107 120.3(7) . . ?
C513 C508 C107 119.7(7) . . ?
C510 C509 C508 120.0 . . ?
C511 C510 C509 120.0 . . ?
C510 C511 C512 120.0 . . ?
C513 C512 C511 120.0 . . ?
C512 C513 C508 120.0 . . ?
N1 C114 C115 125.3(4) . . ?
C116 C115 C120 119.0(4) . . ?
C116 C115 C114 117.3(4) . . ?
C120 C115 C114 123.6(4) . . ?
C117 C116 C115 121.8(4) . . ?
C116 C117 C118 119.7(4) . . ?
C119 C118 C117 120.8(4) . . ?
C118 C119 C120 120.6(4) . . ?
O16 C120 C119 119.2(4) . . ?
O16 C120 C115 122.8(4) . . ?
C119 C120 C115 118.0(4) . . ?
O26 Cu2 N2 92.48(13) . . ?
O26 Cu2 O43 95.96(11) . . ?
N2 Cu2 O43 168.82(12) . . ?
O26 Cu2 O23 176.22(12) . . ?
N2 Cu2 O23 85.13(12) . . ?
O43 Cu2 O23 86.05(9) . . ?
O26 Cu2 Cu4 135.89(9) . . ?
N2 Cu2 Cu4 124.01(10) . . ?
O43 Cu2 Cu4 45.23(7) . . ?
O23 Cu2 Cu4 44.72(7) . . ?
C214 N2 C202 121.5(3) . . ?
C214 N2 Cu2 126.9(3) . . ?
C202 N2 Cu2 111.3(2) . . ?
C201 O21 C205 114.9(3) . . ?
C201 O22 C207 114.1(3) . . ?
C203 O23 Cu4 123.5(2) . . ?
C203 O23 Cu2 106.5(2) . . ?
Cu4 O23 Cu2 89.79(10) . . ?
C203 O23 Cu1 124.3(2) . . ?
Cu4 O23 Cu1 104.55(10) . . ?
Cu2 O23 Cu1 99.46(10) . . ?
C220 O26 Cu2 128.0(3) . . ?
O22 C201 O21 113.4(3) . . ?
O22 C201 C202 107.0(3) . . ?
O21 C201 C202 109.0(3) . . ?
N2 C202 C201 114.7(3) . . ?
N2 C202 C203 107.7(3) . . ?
C201 C202 C203 111.3(3) . . ?
O23 C203 C204 115.3(3) . . ?
O23 C203 C202 107.7(3) . . ?
C204 C203 C202 105.9(3) . . ?
O24 C204 C203 114.6(3) . . ?
O24 C204 C205 106.1(3) . . ?
C203 C204 C205 107.3(3) . . ?
O21 C205 C206 106.8(3) . . ?
O21 C205 C204 111.0(3) . . ?
C206 C205 C204 113.3(3) . . ?
O25 C206 C205 110.1(4) . . ?
O22 C207 C208 108.4(4) . . ?
C213 C208 C209 117.7(5) . . ?
C213 C208 C207 119.8(5) . . ?
C209 C208 C207 122.5(5) . . ?
C210 C209 C208 121.6(6) . . ?
C211 C210 C209 119.7(6) . . ?
C210 C211 C212 120.7(5) . . ?
C213 C212 C211 117.9(6) . . ?
C208 C213 C212 122.3(6) . . ?
N2 C214 C215 124.4(4) . . ?
C220 C215 C216 119.6(4) . . ?
C220 C215 C214 124.1(4) . . ?
C216 C215 C214 116.2(4) . . ?
C217 C216 C215 120.6(4) . . ?
C218 C217 C216 119.1(4) . . ?
C219 C218 C217 121.8(4) . . ?
C218 C219 C220 120.9(4) . . ?
O26 C220 C219 119.3(4) . . ?
O26 C220 C215 122.7(4) . . ?
C219 C220 C215 118.0(4) . . ?
O36 Cu3 N3 93.50(12) . . ?
O36 Cu3 O33 174.70(11) . . ?
N3 Cu3 O33 84.58(11) . . ?
O36 Cu3 O13 97.62(11) . . ?
N3 Cu3 O13 166.99(12) . . ?
O33 Cu3 O13 83.75(10) . . ?
O36 Cu3 Cu1 137.17(8) . . ?
N3 Cu3 Cu1 124.10(9) . . ?
O33 Cu3 Cu1 42.59(7) . . ?
O13 Cu3 Cu1 43.10(7) . . ?
C314 N3 C302 121.8(3) . . ?
C314 N3 Cu3 126.7(3) . . ?
C302 N3 Cu3 111.3(2) . . ?
C301 O31 C305 115.3(3) . . ?
C301 O32 C307 113.9(3) . . ?
C303 O33 Cu1 131.4(2) . . ?
C303 O33 Cu3 108.5(2) . . ?
Cu1 O33 Cu3 94.39(9) . . ?
C320 O36 Cu3 127.8(3) . . ?
O31 C301 O32 112.8(3) . . ?
O31 C301 C302 109.2(3) . . ?
O32 C301 C302 108.1(3) . . ?
N3 C302 C301 119.3(3) . . ?
N3 C302 C303 107.1(3) . . ?
C301 C302 C303 112.7(3) . . ?
O33 C303 C304 112.8(3) . . ?
O33 C303 C302 105.2(3) . . ?
C304 C303 C302 108.6(3) . . ?
O34 C304 C303 113.5(3) . . ?
O34 C304 C305 105.5(3) . . ?
C303 C304 C305 110.9(3) . . ?
O31 C305 C306 106.2(3) . . ?
O31 C305 C304 111.4(3) . . ?
C306 C305 C304 110.8(3) . . ?
O35 C306 C305 112.4(3) . . ?
O32 C307 C308 113.1(4) . . ?
C309 C308 C313 117.1(5) . . ?
C309 C308 C307 121.6(5) . . ?
C313 C308 C307 121.1(4) . . ?
C310 C309 C308 120.5(5) . . ?
C311 C310 C309 120.5(5) . . ?
C312 C311 C310 120.7(5) . . ?
C311 C312 C313 119.8(5) . . ?
C312 C313 C308 121.4(5) . . ?
N3 C314 C315 124.1(4) . . ?
C316 C315 C320 119.4(4) . . ?
C316 C315 C314 116.6(4) . . ?
C320 C315 C314 123.9(4) . . ?
C317 C316 C315 121.7(4) . . ?
C316 C317 C318 118.3(4) . . ?
C319 C318 C317 121.6(4) . . ?
C318 C319 C320 121.4(4) . . ?
O36 C320 C319 118.9(4) . . ?
O36 C320 C315 123.5(4) . . ?
C319 C320 C315 117.6(4) . . ?
O46 Cu4 N4 93.19(13) . . ?
O46 Cu4 O23 95.56(11) . . ?
N4 Cu4 O23 169.53(12) . . ?
O46 Cu4 O43 176.38(12) . . ?
N4 Cu4 O43 84.60(12) . . ?
O23 Cu4 O43 86.36(9) . . ?
O46 Cu4 Cu2 135.79(9) . . ?
N4 Cu4 Cu2 124.17(9) . . ?
O23 Cu4 Cu2 45.48(7) . . ?
O43 Cu4 Cu2 44.80(7) . . ?
C414 N4 C402 120.8(3) . . ?
C414 N4 Cu4 126.4(3) . . ?
C402 N4 Cu4 112.6(2) . . ?
C401 O41 C405 114.0(3) . . ?
C401 O42 C407 114.3(3) . . ?
C403 O43 Cu2 124.0(2) . . ?
C403 O43 Cu4 106.3(2) . . ?
Cu2 O43 Cu4 89.97(10) . . ?
C420 O46 Cu4 127.4(3) . . ?
O42 C401 O41 113.7(3) . . ?
O42 C401 C402 107.8(3) . . ?
O41 C401 C402 109.7(3) . . ?
N4 C402 C403 106.9(3) . . ?
N4 C402 C401 115.2(3) . . ?
C403 C402 C401 111.3(3) . . ?
O43 C403 C402 107.5(3) . . ?
O43 C403 C404 115.8(3) . . ?
C402 C403 C404 106.5(3) . . ?
O44 C404 C403 114.7(3) . . ?
O44 C404 C405 106.2(3) . . ?
C403 C404 C405 105.7(3) . . ?
O41 C405 C406 106.4(3) . . ?
O41 C405 C404 110.8(3) . . ?
C406 C405 C404 114.0(3) . . ?
O45 C406 C405 109.3(3) . . ?
O42 C407 C408 107.4(4) . . ?
C413 C408 C409 119.5(5) . . ?
C413 C408 C407 120.8(4) . . ?
C409 C408 C407 119.7(4) . . ?
C408 C409 C410 120.3(5) . . ?
C411 C410 C409 119.7(6) . . ?
C412 C411 C410 119.8(5) . . ?
C411 C412 C413 120.2(6) . . ?
C408 C413 C412 120.5(5) . . ?
N4 C414 C415 124.3(4) . . ?
C420 C415 C414 124.3(4) . . ?
C420 C415 C416 119.6(4) . . ?
C414 C415 C416 116.1(4) . . ?
C417 C416 C415 120.2(4) . . ?
C416 C417 C418 120.1(4) . . ?
C417 C418 C419 120.6(4) . . ?
C418 C419 C420 121.0(4) . . ?
O46 C420 C419 118.7(4) . . ?
O46 C420 C415 122.9(4) . . ?
C419 C420 C415 118.4(4) . . ?
N1L C2L C1L 179.3(9) . . ?
N2L C4L C3L 177.3(9) . . ?
N3L C6L C5L 178.9(8) . . ?

loop_
_geom_bond_atom_site_label_1
_geom_bond_atom_site_label_2
_geom_bond_distance
_geom_bond_site_symmetry_2
_geom_bond_publ_flag
Cu1 O16 1.891(3) . ?
Cu1 N1 1.944(3) . ?
Cu1 O33 1.964(2) . ?
Cu1 O13 1.982(3) . ?
Cu1 O23 2.413(3) . ?
Cu1 Cu3 2.8941(8) . ?
N1 C114 1.289(5) . ?
N1 C102 1.474(5) . ?
O11 C101 1.405(4) . ?
O11 C105 1.435(5) . ?
O12 C101 1.410(5) . ?
O12 C107 1.449(5) . ?
O13 C103 1.431(4) . ?
O13 Cu3 1.981(2) . ?
O14 C104 1.430(5) . ?
O15 C106 1.423(4) . ?
O16 C120 1.331(5) . ?
C101 C102 1.521(5) . ?
C102 C103 1.530(5) . ?
C103 C104 1.507(5) . ?
C104 C105 1.546(5) . ?
C105 C106 1.502(5) . ?
C107 C508 1.476(8) . ?
C107 C108 1.499(7) . ?
C108 C109 1.3900 . ?
C108 C113 1.3900 . ?
C109 C110 1.3900 . ?
C110 C111 1.3900 . ?
C111 C112 1.3900 . ?
C112 C113 1.3900 . ?
C508 C509 1.3900 . ?
C508 C513 1.3900 . ?
C509 C510 1.3900 . ?
C510 C511 1.3900 . ?
C511 C512 1.3900 . ?
C512 C513 1.3900 . ?
C114 C115 1.433(5) . ?
C115 C116 1.407(6) . ?
C115 C120 1.416(6) . ?
C116 C117 1.345(6) . ?
C117 C118 1.383(6) . ?
C118 C119 1.382(6) . ?
C119 C120 1.403(6) . ?
Cu2 O26 1.896(3) . ?
Cu2 N2 1.936(3) . ?
Cu2 O43 1.984(3) . ?
Cu2 O23 2.007(3) . ?
Cu2 Cu4 2.8152(8) . ?
N2 C214 1.283(5) . ?
N2 C202 1.487(5) . ?
O21 C201 1.415(4) . ?
O21 C205 1.424(5) . ?
O22 C201 1.402(5) . ?
O22 C207 1.452(5) . ?
O23 C203 1.423(5) . ?
O23 Cu4 1.981(3) . ?
O24 C204 1.421(5) . ?
O25 C206 1.421(5) . ?
O26 C220 1.326(5) . ?
C201 C202 1.522(5) . ?
C202 C203 1.533(5) . ?
C203 C204 1.518(5) . ?
C204 C205 1.553(5) . ?
C205 C206 1.512(5) . ?
C207 C208 1.496(7) . ?
C208 C213 1.371(7) . ?
C208 C209 1.393(7) . ?
C209 C210 1.373(8) . ?
C210 C211 1.369(9) . ?
C211 C212 1.400(9) . ?
C212 C213 1.393(7) . ?
C214 C215 1.437(5) . ?
C215 C220 1.405(6) . ?
C215 C216 1.409(6) . ?
C216 C217 1.378(6) . ?
C217 C218 1.375(6) . ?
C218 C219 1.357(6) . ?
C219 C220 1.404(5) . ?
Cu3 O36 1.892(3) . ?
Cu3 N3 1.935(3) . ?
Cu3 O33 1.980(3) . ?
N3 C314 1.293(5) . ?
N3 C302 1.459(5) . ?
O31 C301 1.403(5) . ?
O31 C305 1.442(5) . ?
O32 C301 1.406(5) . ?
O32 C307 1.451(5) . ?
O33 C303 1.441(4) . ?
O34 C304 1.429(4) . ?
O35 C306 1.421(5) . ?
O36 C320 1.317(5) . ?
C301 C302 1.513(5) . ?
C302 C303 1.537(5) . ?
C303 C304 1.517(5) . ?
C304 C305 1.543(5) . ?
C305 C306 1.498(5) . ?
C307 C308 1.495(6) . ?
C308 C309 1.390(6) . ?
C308 C313 1.409(6) . ?
C309 C310 1.386(7) . ?
C310 C311 1.359(7) . ?
C311 C312 1.358(7) . ?
C312 C313 1.373(7) . ?
C314 C315 1.433(6) . ?
C315 C316 1.421(6) . ?
C315 C320 1.426(6) . ?
C316 C317 1.376(6) . ?
C317 C318 1.407(7) . ?
C318 C319 1.371(6) . ?
C319 C320 1.412(6) . ?
Cu4 O46 1.902(3) . ?
Cu4 N4 1.921(3) . ?
Cu4 O43 1.999(2) . ?
N4 C414 1.303(5) . ?
N4 C402 1.481(5) . ?
O41 C401 1.414(4) . ?
O41 C405 1.448(5) . ?
O42 C401 1.407(5) . ?
O42 C407 1.440(5) . ?
O43 C403 1.433(4) . ?
O44 C404 1.406(4) . ?
O45 C406 1.430(5) . ?
O46 C420 1.318(5) . ?
C401 C402 1.526(5) . ?
C402 C403 1.523(5) . ?
C403 C404 1.537(5) . ?
C404 C405 1.539(5) . ?
C405 C406 1.497(5) . ?
C407 C408 1.507(6) . ?
C408 C413 1.360(7) . ?
C408 C409 1.368(6) . ?
C409 C410 1.387(7) . ?
C410 C411 1.386(8) . ?
C411 C412 1.344(8) . ?
C412 C413 1.398(8) . ?
C414 C415 1.429(5) . ?
C415 C420 1.412(6) . ?
C415 C416 1.435(6) . ?
C416 C417 1.375(6) . ?
C417 C418 1.384(6) . ?
C418 C419 1.398(6) . ?
C419 C420 1.401(6) . ?
C1M O1M 1.402(10) . ?
C1L C2L 1.427(11) . ?
C2L N1L 1.161(10) . ?
C3L C4L 1.473(11) . ?
C4L N2L 1.075(9) . ?
C5L C6L 1.493(10) . ?
C6L N3L 1.085(7) . ?
